data_4339997
loop_
_publ_author_name
'Yun, Lin'
'Vazquez-Lima, Hugo'
'Fang, Huayi'
'Yao, Zhengmin'
'Geisberger, Georg'
'Dietl, Christian'
'Ghosh, Abhik'
'Brothers, Penelope J.'
'Fu, Xuefeng'

_publ_section_title
;
 Synthesis and Reactivity Studies of a Tin(II) Corrole Complex.
;
_journal_issue 13
_journal_name_full 'Inorganic chemistry'
_journal_page_first 7047
_journal_page_last 7054
_journal_paper_doi 10.1021/ic501103c
_journal_volume 53
_journal_year 2014
_chemical_formula_moiety 'C41 H15 F15 N4 O2 Sn, C3 H6 O'
_chemical_formula_sum 'C44 H21 F15 N4 O3 Sn'
_chemical_formula_weight 1057.34
_chemical_name_systematic
;
 ?
;
_space_group_crystal_system monoclinic
_space_group_IT_number 14
_space_group_name_Hall '-P 2ybc'
_space_group_name_H-M_alt 'P 1 21/c 1'
_symmetry_space_group_name_Hall '-P 2ybc'
_symmetry_space_group_name_H-M 'P 1 21/c 1'
_atom_sites_solution_hydrogens geom
_audit_creation_date 2014-02-24
_audit_creation_method
;
Olex2 1.2
(compiled 2013.12.10 svn.r2850 for OlexSys, GUI svn.r4736)
;
_cell_angle_alpha 90
_cell_angle_beta 94.707(3)
_cell_angle_gamma 90
_cell_formula_units_Z 4
_cell_length_a 7.5000(18)
_cell_length_b 26.912(7)
_cell_length_c 23.054(6)
_cell_measurement_reflns_used 14116
_cell_measurement_temperature 173.1500
_cell_measurement_theta_max 27.4852
_cell_measurement_theta_min 1.1653
_cell_volume 4638(2)
_computing_cell_refinement 'CrystalClear (Rigaku Inc., 2007)'
_computing_data_collection 'CrystalClear (Rigaku Inc., 2007)'
_computing_data_reduction 'CrystalClear (Rigaku Inc., 2007)'
_computing_molecular_graphics 'Olex2 (Dolomanov et al., 2009)'
_computing_publication_material 'Olex2 (Dolomanov et al., 2009)'
_computing_structure_refinement 'XL (Sheldrick, 2008)'
_computing_structure_solution
;
'XS (Sheldrick, 2008)'
;
_diffrn_ambient_temperature 173.1500
_diffrn_detector_area_resol_mean 28.5714
_diffrn_measured_fraction_theta_full 0.998
_diffrn_measured_fraction_theta_max 0.995
_diffrn_measurement_device
;
Saturn724+ (2x2 bin mode)
;
_diffrn_measurement_device_details
;
AFC10: Fixed Chi 2 circle
;
_diffrn_measurement_device_type 'MM007-HF CCD(Saturn 724+)'
_diffrn_measurement_method '\w scans at fixed \c = 45\%'
_diffrn_orient_matrix_type d*Trek
_diffrn_orient_matrix_UB_11 -0.0196
_diffrn_orient_matrix_UB_12 0.1232
_diffrn_orient_matrix_UB_13 0.0483
_diffrn_orient_matrix_UB_21 0.0351
_diffrn_orient_matrix_UB_22 0.0089
_diffrn_orient_matrix_UB_23 -0.0085
_diffrn_orient_matrix_UB_31 -0.0134
_diffrn_orient_matrix_UB_32 0.0166
_diffrn_orient_matrix_UB_33 -0.0379
_diffrn_radiation_detector CCD
_diffrn_radiation_monochromator Confocal
_diffrn_radiation_type MoK\a
_diffrn_radiation_wavelength 0.71073
_diffrn_reflns_av_R_equivalents 0.0867
_diffrn_reflns_av_unetI/netI 0.0897
_diffrn_reflns_Laue_measured_fraction_full 0.998
_diffrn_reflns_Laue_measured_fraction_max 0.995
_diffrn_reflns_limit_h_max 9
_diffrn_reflns_limit_h_min -9
_diffrn_reflns_limit_k_max 34
_diffrn_reflns_limit_k_min -34
_diffrn_reflns_limit_l_max 17
_diffrn_reflns_limit_l_min -29
_diffrn_reflns_number 31647
_diffrn_reflns_point_group_measured_fraction_full 0.998
_diffrn_reflns_point_group_measured_fraction_max 0.995
_diffrn_reflns_theta_full 26.000
_diffrn_reflns_theta_max 27.511
_diffrn_reflns_theta_min 1.513
_diffrn_source 'Rotating Anode'
_diffrn_source_current 24.0000
_diffrn_source_power 1.2000
_diffrn_source_voltage 50.0000
_exptl_absorpt_coefficient_mu 0.654
_exptl_absorpt_correction_T_max 1.0000
_exptl_absorpt_correction_T_min 0.4499
_exptl_absorpt_correction_type multi-scan
_exptl_absorpt_process_details 'CrystalClear (Rigaku Inc., 2007)'
_exptl_crystal_colour red
_exptl_crystal_colour_primary red
_exptl_crystal_density_diffrn 1.514
_exptl_crystal_description plate
_exptl_crystal_F_000 2088
_exptl_crystal_size_max 0.27
_exptl_crystal_size_mid 0.09
_exptl_crystal_size_min 0.04
_refine_diff_density_max 0.880
_refine_diff_density_min -1.323
_refine_diff_density_rms 0.120
_refine_ls_extinction_method none
_refine_ls_goodness_of_fit_ref 1.142
_refine_ls_hydrogen_treatment mixed
_refine_ls_matrix_type full
_refine_ls_number_parameters 607
_refine_ls_number_reflns 10606
_refine_ls_number_restraints 0
_refine_ls_restrained_S_all 1.142
_refine_ls_R_factor_all 0.0988
_refine_ls_R_factor_gt 0.0842
_refine_ls_shift/su_max 0.001
_refine_ls_shift/su_mean 0.000
_refine_ls_structure_factor_coef Fsqd
_refine_ls_weighting_details 'w=1/[\s^2^(Fo^2^)+(0.0659P)^2^+13.2043P] where P=(Fo^2^+2Fc^2^)/3'
_refine_ls_weighting_scheme calc
_refine_ls_wR_factor_gt 0.1920
_refine_ls_wR_factor_ref 0.2017
_reflns_Friedel_coverage 0.000
_reflns_number_gt 8955
_reflns_number_total 10606
_reflns_threshold_expression 'I > 2\s(I)'
_cod_data_source_file ic501103c_si_002.cif
_cod_data_source_block (TPFC)Sn-CH2CH2COOCH3
_cod_depositor_comments 'Adding full bibliography for 4339997--4339999.cif.'
_cod_database_code 4339997
_shelxl_version_number 2013-4
_shelx_space_group_comment
;
The symmetry employed for this shelxl refinement is uniquely defined
by the following loop, which should always be used as a source of
symmetry information in preference to the above space-group names.
They are only intended as comments.
;
_diffrn_number_total 10862
_olex2_refinement_description
;
1. Fixed Uiso
 At 1.2 times of:
  All C(H) groups, All C(H,H) groups
 At 1.5 times of:
  All C(H,H,H) groups
2.a Secondary CH2 refined with riding coordinates:
 C38(H38A,H38B), C39(H39A,H39B)
2.b Aromatic/amide H refined with riding coordinates:
 C2(H2), C3(H3), C13(H13), C14(H14), C24(H24), C25(H25), C35(H35), C36(H36)
2.c Idealised Me refined as rotating group:
 C41(H41A,H41B,H41C), C42(H42A,H42B,H42C), C44(H44A,H44B,H44C)
;

loop_
_space_group_symop_operation_xyz
'x, y, z'
'-x, y+1/2, -z+1/2'
'-x, -y, -z'
'x, -y-1/2, z-1/2'

loop_
_atom_site_label
_atom_site_type_symbol
_atom_site_fract_x
_atom_site_fract_y
_atom_site_fract_z
_atom_site_U_iso_or_equiv
_atom_site_adp_type
_atom_site_occupancy
_atom_site_site_symmetry_order
_atom_site_calc_flag
_atom_site_refinement_flags_posn
Sn1 Sn 0.97194(5) 0.37763(2) 0.43743(2) 0.02638(13) Uani 1 1 d .
F1 F 1.2038(5) 0.53394(16) 0.2840(2) 0.0550(11) Uani 1 1 d .
F2 F 1.1198(6) 0.61030(17) 0.2113(2) 0.0644(13) Uani 1 1 d .
F3 F 0.7746(7) 0.63988(17) 0.1914(2) 0.0716(14) Uani 1 1 d .
F4 F 0.5130(6) 0.59119(17) 0.2423(2) 0.0643(13) Uani 1 1 d .
F5 F 0.5954(5) 0.51442(13) 0.31376(16) 0.0405(8) Uani 1 1 d .
F6 F 0.5936(5) 0.26432(16) 0.28895(18) 0.0515(11) Uani 1 1 d .
F7 F 0.5131(5) 0.19582(16) 0.2060(2) 0.0574(12) Uani 1 1 d .
F8 F 0.7760(6) 0.15448(16) 0.14806(19) 0.0603(12) Uani 1 1 d .
F9 F 1.1194(6) 0.18348(16) 0.17241(19) 0.0564(11) Uani 1 1 d .
F10 F 1.2019(5) 0.25312(16) 0.25431(18) 0.0496(10) Uani 1 1 d .
F11 F 0.9985(5) 0.23766(18) 0.5814(2) 0.0604(12) Uani 1 1 d .
F12 F 1.0989(6) 0.1649(2) 0.6582(2) 0.0784(16) Uani 1 1 d .
F13 F 1.4472(6) 0.14257(18) 0.6805(2) 0.0658(13) Uani 1 1 d .
F14 F 1.6966(5) 0.19232(18) 0.6265(2) 0.0640(13) Uani 1 1 d .
F15 F 1.6007(5) 0.26467(18) 0.5500(2) 0.0623(13) Uani 1 1 d .
O1 O 0.5869(7) 0.42641(18) 0.3997(2) 0.0486(12) Uani 1 1 d .
O2 O 0.4093(6) 0.37227(18) 0.3490(2) 0.0505(13) Uani 1 1 d .
N1 N 1.0717(6) 0.44998(17) 0.4350(2) 0.0281(10) Uani 1 1 d .
N2 N 0.9412(6) 0.38662(17) 0.34732(19) 0.0257(9) Uani 1 1 d .
N3 N 1.0799(6) 0.30731(17) 0.4218(2) 0.0285(10) Uani 1 1 d .
N4 N 1.1863(6) 0.37959(17) 0.5011(2) 0.0306(11) Uani 1 1 d .
C1 C 1.1878(7) 0.4649(2) 0.4804(2) 0.0282(11) Uani 1 1 d .
C2 C 1.2292(8) 0.5151(2) 0.4716(3) 0.0344(13) Uani 1 1 d .
H2 H 1.3064 0.5347 0.4955 0.041 Uiso 1 1 calc R
C3 C 1.1345(8) 0.5298(2) 0.4210(3) 0.0347(13) Uani 1 1 d .
H3 H 1.1323 0.5617 0.4055 0.042 Uiso 1 1 calc R
C4 C 1.0407(8) 0.4881(2) 0.3965(2) 0.0277(11) Uani 1 1 d .
C5 C 0.9460(7) 0.4785(2) 0.3418(2) 0.0293(12) Uani 1 1 d .
C6 C 0.9054(8) 0.5218(2) 0.3020(3) 0.0324(12) Uani 1 1 d .
C7 C 1.0307(8) 0.5480(2) 0.2748(3) 0.0395(14) Uani 1 1 d .
C8 C 0.9918(9) 0.5872(3) 0.2379(3) 0.0434(16) Uani 1 1 d .
C9 C 0.8164(10) 0.6017(3) 0.2274(3) 0.0478(17) Uani 1 1 d .
C10 C 0.6838(8) 0.5771(2) 0.2526(3) 0.0420(15) Uani 1 1 d .
C11 C 0.7276(8) 0.5379(2) 0.2897(3) 0.0351(13) Uani 1 1 d .
C12 C 0.9064(7) 0.4318(2) 0.3189(2) 0.0291(12) Uani 1 1 d .
C13 C 0.8464(8) 0.4194(2) 0.2599(3) 0.0339(13) Uani 1 1 d .
H13 H 0.8120 0.4420 0.2305 0.041 Uiso 1 1 calc R
C14 C 0.8484(8) 0.3692(2) 0.2541(3) 0.0365(14) Uani 1 1 d .
H14 H 0.8156 0.3517 0.2201 0.044 Uiso 1 1 calc R
C15 C 0.9092(7) 0.3476(2) 0.3088(2) 0.0274(11) Uani 1 1 d .
C16 C 0.9459(7) 0.2980(2) 0.3221(2) 0.0299(12) Uani 1 1 d .
C17 C 0.9002(8) 0.2610(2) 0.2746(2) 0.0304(12) Uani 1 1 d .
C18 C 0.7269(8) 0.2451(2) 0.2610(3) 0.0356(14) Uani 1 1 d .
C19 C 0.6809(9) 0.2097(2) 0.2186(3) 0.0400(15) Uani 1 1 d .
C20 C 0.8151(9) 0.1898(3) 0.1888(3) 0.0432(16) Uani 1 1 d .
C21 C 0.9917(9) 0.2039(3) 0.2014(3) 0.0421(15) Uani 1 1 d .
C22 C 1.0298(8) 0.2396(2) 0.2436(3) 0.0360(13) Uani 1 1 d .
C23 C 1.0293(7) 0.2788(2) 0.3747(2) 0.0294(12) Uani 1 1 d .
C24 C 1.0748(8) 0.2287(2) 0.3885(3) 0.0349(13) Uani 1 1 d .
H24 H 1.0556 0.2017 0.3637 0.042 Uiso 1 1 calc R
C25 C 1.1516(8) 0.2269(2) 0.4444(3) 0.0372(14) Uani 1 1 d .
H25 H 1.1924 0.1986 0.4645 0.045 Uiso 1 1 calc R
C26 C 1.1572(7) 0.2775(2) 0.4662(2) 0.0299(12) Uani 1 1 d .
C27 C 1.2363(8) 0.2934(2) 0.5210(2) 0.0308(12) Uani 1 1 d .
C28 C 1.2958(7) 0.2540(2) 0.5634(3) 0.0307(12) Uani 1 1 d .
C29 C 1.1711(8) 0.2267(3) 0.5922(3) 0.0416(15) Uani 1 1 d .
C30 C 1.2205(9) 0.1898(3) 0.6313(3) 0.0479(17) Uani 1 1 d .
C31 C 1.3987(10) 0.1777(3) 0.6426(3) 0.0475(17) Uani 1 1 d .
C32 C 1.5258(8) 0.2039(3) 0.6156(3) 0.0412(15) Uani 1 1 d .
C33 C 1.4732(8) 0.2415(3) 0.5764(3) 0.0390(15) Uani 1 1 d .
C34 C 1.2602(8) 0.3435(2) 0.5366(3) 0.0317(12) Uani 1 1 d .
C35 C 1.3736(8) 0.3682(2) 0.5803(3) 0.0347(13) Uani 1 1 d .
H35 H 1.4393 0.3529 0.6113 0.042 Uiso 1 1 calc R
C36 C 1.3694(8) 0.4185(2) 0.5689(3) 0.0353(13) Uani 1 1 d .
H36 H 1.4325 0.4431 0.5902 0.042 Uiso 1 1 calc R
C37 C 1.2496(7) 0.4256(2) 0.5182(2) 0.0285(12) Uani 1 1 d .
C38 C 0.7370(7) 0.3543(2) 0.4752(3) 0.0331(13) Uani 1 1 d .
H38A H 0.7645 0.3256 0.4997 0.040 Uiso 1 1 calc R
H38B H 0.6964 0.3807 0.4995 0.040 Uiso 1 1 calc R
C39 C 0.5881(8) 0.3410(2) 0.4288(3) 0.0378(14) Uani 1 1 d .
H39A H 0.6295 0.3150 0.4040 0.045 Uiso 1 1 calc R
H39B H 0.4861 0.3283 0.4474 0.045 Uiso 1 1 calc R
C40 C 0.5311(8) 0.3851(2) 0.3922(3) 0.0345(13) Uani 1 1 d .
C41 C 0.3544(10) 0.4115(3) 0.3084(3) 0.0541(19) Uani 1 1 d .
H41A H 0.3095 0.4390 0.3293 0.081 Uiso 1 1 calc GR
H41B H 0.2622 0.3993 0.2807 0.081 Uiso 1 1 calc GR
H41C H 0.4552 0.4221 0.2885 0.081 Uiso 1 1 calc GR
O3 O 0.4890(13) 0.1450(4) 0.4920(5) 0.125(3) Uani 1 1 d .
C43 C 0.616(2) 0.1519(6) 0.4622(9) 0.131(6) Uani 1 1 d .
C42 C 0.6118(19) 0.1728(9) 0.4043(9) 0.198(10) Uani 1 1 d .
H42A H 0.4917 0.1717 0.3863 0.297 Uiso 1 1 calc GR
H42B H 0.6890 0.1540 0.3813 0.297 Uiso 1 1 calc GR
H42C H 0.6519 0.2067 0.4067 0.297 Uiso 1 1 calc GR
C44 C 0.794(3) 0.1326(8) 0.4887(12) 0.239(12) Uani 1 1 d .
H44A H 0.8680 0.1601 0.5020 0.358 Uiso 1 1 calc GR
H44B H 0.8520 0.1142 0.4600 0.358 Uiso 1 1 calc GR
H44C H 0.7744 0.1113 0.5210 0.358 Uiso 1 1 calc GR

loop_
_atom_site_aniso_label
_atom_site_aniso_U_11
_atom_site_aniso_U_22
_atom_site_aniso_U_33
_atom_site_aniso_U_23
_atom_site_aniso_U_13
_atom_site_aniso_U_12
Sn1 0.0270(2) 0.0287(2) 0.0238(2) -0.00012(14) 0.00446(15) -0.00060(15)
F1 0.037(2) 0.065(3) 0.065(3) 0.024(2) 0.0174(19) 0.0039(19)
F2 0.056(3) 0.066(3) 0.073(3) 0.033(2) 0.016(2) -0.014(2)
F3 0.080(3) 0.057(3) 0.076(3) 0.036(3) -0.003(3) -0.004(2)
F4 0.042(2) 0.061(3) 0.088(4) 0.023(3) -0.001(2) 0.008(2)
F5 0.0336(19) 0.043(2) 0.045(2) 0.0101(17) 0.0084(16) -0.0025(16)
F6 0.0310(19) 0.068(3) 0.057(3) -0.023(2) 0.0094(18) 0.0018(18)
F7 0.035(2) 0.068(3) 0.069(3) -0.028(2) 0.000(2) -0.0055(19)
F8 0.066(3) 0.060(3) 0.053(3) -0.035(2) -0.008(2) 0.004(2)
F9 0.053(2) 0.065(3) 0.053(3) -0.028(2) 0.013(2) 0.008(2)
F10 0.0290(19) 0.064(3) 0.056(3) -0.019(2) 0.0072(17) -0.0043(18)
F11 0.030(2) 0.079(3) 0.072(3) 0.029(3) 0.0079(19) 0.002(2)
F12 0.056(3) 0.088(4) 0.094(4) 0.055(3) 0.022(3) -0.003(3)
F13 0.062(3) 0.069(3) 0.066(3) 0.041(3) 0.004(2) -0.002(2)
F14 0.031(2) 0.081(3) 0.079(3) 0.043(3) 0.002(2) 0.007(2)
F15 0.0245(19) 0.083(3) 0.080(3) 0.041(3) 0.0076(19) -0.0040(19)
O1 0.056(3) 0.047(3) 0.042(3) 0.004(2) -0.003(2) -0.005(2)
O2 0.037(3) 0.056(3) 0.057(3) 0.004(2) -0.007(2) -0.007(2)
N1 0.033(2) 0.026(2) 0.025(2) 0.0012(18) 0.0049(19) -0.0058(19)
N2 0.027(2) 0.032(2) 0.018(2) 0.0022(18) -0.0004(18) 0.0020(19)
N3 0.034(3) 0.024(2) 0.028(2) -0.0006(19) 0.003(2) 0.0032(19)
N4 0.029(2) 0.034(3) 0.028(2) -0.002(2) 0.000(2) 0.005(2)
C1 0.029(3) 0.033(3) 0.023(3) -0.008(2) 0.009(2) -0.002(2)
C2 0.032(3) 0.037(3) 0.033(3) -0.004(3) 0.002(2) 0.000(3)
C3 0.039(3) 0.029(3) 0.037(3) -0.001(2) 0.010(3) 0.000(2)
C4 0.034(3) 0.028(3) 0.022(3) -0.002(2) 0.006(2) 0.002(2)
C5 0.028(3) 0.033(3) 0.027(3) 0.002(2) 0.007(2) 0.006(2)
C6 0.038(3) 0.031(3) 0.029(3) 0.002(2) 0.008(2) 0.000(2)
C7 0.028(3) 0.043(4) 0.048(4) 0.008(3) 0.005(3) -0.004(3)
C8 0.043(4) 0.045(4) 0.044(4) 0.021(3) 0.014(3) -0.013(3)
C9 0.051(4) 0.037(4) 0.055(4) 0.016(3) 0.001(3) -0.003(3)
C10 0.029(3) 0.040(3) 0.057(4) 0.008(3) 0.002(3) 0.002(3)
C11 0.032(3) 0.034(3) 0.040(3) 0.006(3) 0.005(3) -0.004(2)
C12 0.026(3) 0.036(3) 0.027(3) 0.006(2) 0.008(2) 0.000(2)
C13 0.033(3) 0.040(3) 0.029(3) 0.002(2) 0.004(2) 0.007(3)
C14 0.033(3) 0.050(4) 0.027(3) 0.002(3) 0.002(2) -0.001(3)
C15 0.024(3) 0.035(3) 0.022(3) -0.007(2) -0.002(2) 0.002(2)
C16 0.025(3) 0.036(3) 0.029(3) -0.008(2) 0.006(2) 0.003(2)
C17 0.032(3) 0.034(3) 0.026(3) -0.004(2) 0.007(2) -0.001(2)
C18 0.033(3) 0.040(3) 0.033(3) -0.012(3) 0.004(3) 0.007(3)
C19 0.038(3) 0.036(3) 0.045(4) -0.007(3) -0.005(3) 0.002(3)
C20 0.043(4) 0.044(4) 0.041(4) -0.017(3) -0.001(3) -0.001(3)
C21 0.050(4) 0.043(4) 0.034(3) -0.007(3) 0.008(3) 0.007(3)
C22 0.027(3) 0.041(3) 0.041(3) -0.004(3) 0.001(2) -0.001(3)
C23 0.027(3) 0.038(3) 0.024(3) -0.006(2) 0.003(2) 0.002(2)
C24 0.034(3) 0.035(3) 0.035(3) -0.007(3) 0.000(3) 0.005(2)
C25 0.034(3) 0.034(3) 0.043(4) 0.000(3) 0.006(3) 0.004(3)
C26 0.027(3) 0.035(3) 0.028(3) 0.004(2) 0.003(2) 0.002(2)
C27 0.030(3) 0.036(3) 0.026(3) 0.004(2) 0.007(2) 0.000(2)
C28 0.025(3) 0.037(3) 0.029(3) 0.001(2) -0.002(2) -0.002(2)
C29 0.030(3) 0.050(4) 0.046(4) 0.014(3) 0.012(3) -0.003(3)
C30 0.042(4) 0.058(4) 0.046(4) 0.020(3) 0.015(3) -0.009(3)
C31 0.049(4) 0.053(4) 0.039(4) 0.025(3) -0.004(3) -0.003(3)
C32 0.027(3) 0.052(4) 0.045(4) 0.017(3) 0.005(3) 0.005(3)
C33 0.028(3) 0.047(4) 0.043(4) 0.017(3) 0.004(3) 0.003(3)
C34 0.029(3) 0.037(3) 0.029(3) 0.006(2) 0.002(2) 0.004(2)
C35 0.035(3) 0.044(3) 0.025(3) -0.001(3) 0.003(2) -0.001(3)
C36 0.027(3) 0.047(4) 0.032(3) -0.003(3) 0.000(2) -0.006(3)
C37 0.027(3) 0.037(3) 0.023(3) -0.009(2) 0.008(2) -0.005(2)
C38 0.030(3) 0.035(3) 0.037(3) 0.004(3) 0.016(2) -0.008(2)
C39 0.030(3) 0.036(3) 0.048(4) 0.004(3) 0.010(3) -0.004(3)
C40 0.023(3) 0.042(3) 0.039(3) -0.005(3) 0.009(2) -0.001(2)
C41 0.048(4) 0.065(5) 0.047(4) 0.009(4) -0.008(3) 0.002(4)
O3 0.118(8) 0.123(7) 0.137(9) -0.004(6) 0.022(6) 0.021(6)
C43 0.106(11) 0.126(12) 0.170(17) 0.004(11) 0.070(12) 0.024(9)
C42 0.081(10) 0.33(3) 0.18(2) 0.01(2) 0.024(11) -0.060(14)
C44 0.143(19) 0.23(2) 0.34(4) 0.02(2) 0.04(2) 0.033(17)

loop_
_atom_type_symbol
_atom_type_description
_atom_type_scat_dispersion_real
_atom_type_scat_dispersion_imag
_atom_type_scat_source
C C 0.0033 0.0016 'International Tables Vol C Tables 4.2.6.8 and 6.1.1.4'
H H 0.0000 0.0000 'International Tables Vol C Tables 4.2.6.8 and 6.1.1.4'
F F 0.0171 0.0103 'International Tables Vol C Tables 4.2.6.8 and 6.1.1.4'
N N 0.0061 0.0033 'International Tables Vol C Tables 4.2.6.8 and 6.1.1.4'
O O 0.0106 0.0060 'International Tables Vol C Tables 4.2.6.8 and 6.1.1.4'
Sn Sn -0.6537 1.4246 'International Tables Vol C Tables 4.2.6.8 and 6.1.1.4'

loop_
_geom_angle_atom_site_label_1
_geom_angle_atom_site_label_2
_geom_angle_atom_site_label_3
_geom_angle
N1 Sn1 N3 133.73(19)
N1 Sn1 C38 126.7(2)
N2 Sn1 N1 82.87(18)
N2 Sn1 N3 86.94(18)
N2 Sn1 N4 135.56(19)
N2 Sn1 C38 114.5(2)
N3 Sn1 C38 98.5(2)
N4 Sn1 N1 74.83(19)
N4 Sn1 N3 81.82(18)
N4 Sn1 C38 109.6(2)
C40 O2 C41 115.6(5)
C1 N1 Sn1 117.5(4)
C4 N1 Sn1 132.5(4)
C4 N1 C1 110.0(5)
C12 N2 Sn1 124.8(4)
C15 N2 Sn1 123.4(4)
C15 N2 C12 110.1(4)
C23 N3 Sn1 124.0(4)
C23 N3 C26 109.6(5)
C26 N3 Sn1 122.6(4)
C34 N4 Sn1 131.2(4)
C34 N4 C37 110.9(5)
C37 N4 Sn1 117.0(4)
N1 C1 C2 107.8(5)
N1 C1 C37 113.9(5)
C2 C1 C37 137.6(5)
C3 C2 C1 107.1(5)
C2 C3 C4 108.5(5)
N1 C4 C3 106.5(5)
N1 C4 C5 119.2(5)
C3 C4 C5 134.0(5)
C4 C5 C6 117.6(5)
C12 C5 C4 125.5(5)
C12 C5 C6 116.4(5)
C7 C6 C5 124.7(5)
C7 C6 C11 115.1(5)
C11 C6 C5 120.2(5)
F1 C7 C6 118.1(6)
F1 C7 C8 117.7(6)
C6 C7 C8 124.2(6)
F2 C8 C7 121.3(6)
F2 C8 C9 120.0(6)
C7 C8 C9 118.7(6)
F3 C9 C8 119.9(6)
F3 C9 C10 119.6(6)
C10 C9 C8 120.5(6)
F4 C10 C9 120.4(6)
F4 C10 C11 120.2(6)
C9 C10 C11 119.3(6)
F5 C11 C6 119.6(5)
F5 C11 C10 118.1(5)
C10 C11 C6 122.2(6)
N2 C12 C13 105.9(5)
C5 C12 N2 125.8(5)
C5 C12 C13 127.8(5)
C14 C13 C12 108.6(5)
C13 C14 C15 108.8(5)
N2 C15 C14 106.5(5)
N2 C15 C16 124.5(5)
C16 C15 C14 128.8(5)
C15 C16 C17 116.5(5)
C15 C16 C23 127.1(5)
C23 C16 C17 116.3(5)
C18 C17 C16 121.8(5)
C22 C17 C16 121.8(5)
C22 C17 C18 116.3(5)
F6 C18 C17 119.8(5)
F6 C18 C19 116.9(6)
C17 C18 C19 123.2(6)
F7 C19 C18 121.6(6)
F7 C19 C20 120.4(6)
C20 C19 C18 118.0(6)
F8 C20 C19 119.7(6)
F8 C20 C21 119.1(6)
C19 C20 C21 121.1(6)
F9 C21 C20 119.8(6)
F9 C21 C22 121.7(6)
C22 C21 C20 118.5(6)
F10 C22 C17 119.9(5)
F10 C22 C21 117.2(6)
C17 C22 C21 122.8(6)
N3 C23 C16 123.7(5)
N3 C23 C24 108.0(5)
C16 C23 C24 128.3(5)
C25 C24 C23 108.8(5)
C24 C25 C26 106.8(5)
N3 C26 C25 106.8(5)
N3 C26 C27 126.9(5)
C27 C26 C25 126.2(5)
C26 C27 C28 116.9(5)
C34 C27 C26 123.6(5)
C34 C27 C28 119.4(5)
C29 C28 C27 120.7(5)
C33 C28 C27 123.3(5)
C33 C28 C29 116.1(6)
F11 C29 C28 118.3(6)
F11 C29 C30 119.3(6)
C30 C29 C28 122.4(6)
F12 C30 C29 121.0(6)
F12 C30 C31 119.0(6)
C29 C30 C31 120.1(6)
F13 C31 C30 120.3(6)
F13 C31 C32 120.3(6)
C32 C31 C30 119.3(6)
F14 C32 C31 119.3(6)
F14 C32 C33 120.9(6)
C31 C32 C33 119.8(6)
F15 C33 C28 120.2(5)
F15 C33 C32 117.5(5)
C28 C33 C32 122.3(6)
N4 C34 C27 119.7(5)
N4 C34 C35 106.4(5)
C27 C34 C35 133.2(5)
C36 C35 C34 108.6(5)
C35 C36 C37 106.9(5)
N4 C37 C1 114.0(5)
N4 C37 C36 107.1(5)
C1 C37 C36 138.8(5)
C39 C38 Sn1 111.5(4)
C40 C39 C38 111.6(5)
O1 C40 O2 123.8(6)
O1 C40 C39 125.1(6)
O2 C40 C39 111.1(5)
O3 C43 C42 127.8(17)
O3 C43 C44 114.8(19)
C42 C43 C44 117.3(15)

loop_
_geom_bond_atom_site_label_1
_geom_bond_atom_site_label_2
_geom_bond_distance
Sn1 N1 2.088(4)
Sn1 N2 2.085(4)
Sn1 N3 2.101(5)
Sn1 N4 2.087(5)
Sn1 C38 2.123(5)
F1 C7 1.352(7)
F2 C8 1.335(7)
F3 C9 1.341(8)
F4 C10 1.338(7)
F5 C11 1.334(7)
F6 C18 1.337(7)
F7 C19 1.322(7)
F8 C20 1.352(7)
F9 C21 1.331(7)
F10 C22 1.344(7)
F11 C29 1.331(7)
F12 C30 1.328(7)
F13 C31 1.318(7)
F14 C32 1.322(7)
F15 C33 1.331(7)
O1 C40 1.195(7)
O2 C40 1.340(8)
O2 C41 1.447(8)
N1 C1 1.366(7)
N1 C4 1.364(7)
N2 C12 1.395(7)
N2 C15 1.382(7)
N3 C23 1.359(7)
N3 C26 1.388(7)
N4 C34 1.358(7)
N4 C37 1.372(7)
C1 C2 1.405(8)
C1 C37 1.425(8)
C2 C3 1.372(8)
C3 C4 1.417(8)
C4 C5 1.419(8)
C5 C6 1.500(8)
C5 C12 1.385(8)
C6 C7 1.367(8)
C6 C11 1.408(8)
C7 C8 1.371(9)
C8 C9 1.375(10)
C9 C10 1.364(9)
C10 C11 1.380(9)
C12 C13 1.437(8)
C13 C14 1.356(9)
C14 C15 1.430(8)
C15 C16 1.393(8)
C16 C17 1.499(7)
C16 C23 1.414(8)
C17 C18 1.380(8)
C17 C22 1.378(8)
C18 C19 1.388(8)
C19 C20 1.372(9)
C20 C21 1.385(9)
C21 C22 1.380(9)
C23 C24 1.420(8)
C24 C25 1.367(9)
C25 C26 1.452(8)
C26 C27 1.417(8)
C27 C28 1.486(8)
C27 C34 1.404(8)
C28 C29 1.398(8)
C28 C33 1.381(8)
C29 C30 1.371(9)
C30 C31 1.380(10)
C31 C32 1.375(9)
C32 C33 1.391(8)
C34 C35 1.428(8)
C35 C36 1.378(9)
C36 C37 1.427(8)
C38 C39 1.525(8)
C39 C40 1.497(9)
O3 C43 1.235(15)
C43 C42 1.45(2)
C43 C44 1.51(2)

loop_
_geom_torsion_atom_site_label_1
_geom_torsion_atom_site_label_2
_geom_torsion_atom_site_label_3
_geom_torsion_atom_site_label_4
_geom_torsion
Sn1 N1 C1 C2 -176.7(4)
Sn1 N1 C1 C37 10.9(6)
Sn1 N1 C4 C3 174.5(4)
Sn1 N1 C4 C5 -11.7(8)
Sn1 N2 C12 C5 23.6(8)
Sn1 N2 C12 C13 -164.3(4)
Sn1 N2 C15 C14 164.5(4)
Sn1 N2 C15 C16 -20.2(8)
Sn1 N3 C23 C16 21.6(8)
Sn1 N3 C23 C24 -158.2(4)
Sn1 N3 C26 C25 158.1(4)
Sn1 N3 C26 C27 -25.4(8)
Sn1 N4 C34 C27 22.1(8)
Sn1 N4 C34 C35 -166.5(4)
Sn1 N4 C37 C1 -14.1(6)
Sn1 N4 C37 C36 169.0(4)
Sn1 C38 C39 C40 -63.0(6)
F1 C7 C8 F2 1.0(11)
F1 C7 C8 C9 179.3(7)
F2 C8 C9 F3 -1.4(12)
F2 C8 C9 C10 177.3(7)
F3 C9 C10 F4 -1.1(12)
F3 C9 C10 C11 -179.9(7)
F4 C10 C11 F5 1.1(10)
F4 C10 C11 C6 -179.9(6)
F6 C18 C19 F7 0.5(10)
F6 C18 C19 C20 179.2(6)
F7 C19 C20 F8 -2.6(11)
F7 C19 C20 C21 180.0(6)
F8 C20 C21 F9 1.6(10)
F8 C20 C21 C22 -179.1(6)
F9 C21 C22 F10 0.3(10)
F9 C21 C22 C17 -179.5(6)
F11 C29 C30 F12 0.4(12)
F11 C29 C30 C31 179.5(7)
F12 C30 C31 F13 -1.4(12)
F12 C30 C31 C32 -178.9(7)
F13 C31 C32 F14 2.5(12)
F13 C31 C32 C33 -178.9(7)
F14 C32 C33 F15 0.8(11)
F14 C32 C33 C28 179.0(7)
N1 C1 C2 C3 0.9(7)
N1 C1 C37 N4 2.0(7)
N1 C1 C37 C36 177.7(6)
N1 C4 C5 C6 176.6(5)
N1 C4 C5 C12 -11.7(9)
N2 C12 C13 C14 -0.7(7)
N2 C15 C16 C17 179.5(5)
N2 C15 C16 C23 -3.7(9)
N3 C23 C24 C25 0.6(7)
N3 C26 C27 C28 174.7(5)
N3 C26 C27 C34 -5.3(10)
N4 C34 C35 C36 -1.9(7)
C1 N1 C4 C3 -3.4(6)
C1 N1 C4 C5 170.4(5)
C1 C2 C3 C4 -3.0(7)
C2 C1 C37 N4 -167.3(6)
C2 C1 C37 C36 8.3(13)
C2 C3 C4 N1 4.0(7)
C2 C3 C4 C5 -168.5(6)
C3 C4 C5 C6 -11.6(10)
C3 C4 C5 C12 160.1(6)
C4 N1 C1 C2 1.6(6)
C4 N1 C1 C37 -170.8(5)
C4 C5 C6 C7 68.9(8)
C4 C5 C6 C11 -111.8(7)
C4 C5 C12 N2 5.0(9)
C4 C5 C12 C13 -165.5(6)
C5 C6 C7 F1 0.3(10)
C5 C6 C7 C8 179.3(6)
C5 C6 C11 F5 0.0(9)
C5 C6 C11 C10 -178.9(6)
C5 C12 C13 C14 171.2(6)
C6 C5 C12 N2 176.7(5)
C6 C5 C12 C13 6.3(9)
C6 C7 C8 F2 -177.9(7)
C6 C7 C8 C9 0.3(12)
C7 C6 C11 F5 179.4(6)
C7 C6 C11 C10 0.4(10)
C7 C8 C9 F3 -179.7(7)
C7 C8 C9 C10 -1.0(12)
C8 C9 C10 F4 -179.8(7)
C8 C9 C10 C11 1.3(12)
C9 C10 C11 F5 180.0(6)
C9 C10 C11 C6 -1.1(11)
C11 C6 C7 F1 -179.0(6)
C11 C6 C7 C8 -0.1(10)
C12 N2 C15 C14 -1.1(6)
C12 N2 C15 C16 174.1(5)
C12 C5 C6 C7 -103.6(7)
C12 C5 C6 C11 75.7(7)
C12 C13 C14 C15 0.1(7)
C13 C14 C15 N2 0.6(7)
C13 C14 C15 C16 -174.3(6)
C14 C15 C16 C17 -6.4(9)
C14 C15 C16 C23 170.4(6)
C15 N2 C12 C5 -171.0(5)
C15 N2 C12 C13 1.1(6)
C15 C16 C17 C18 -78.5(8)
C15 C16 C17 C22 104.3(7)
C15 C16 C23 N3 3.0(10)
C15 C16 C23 C24 -177.2(6)
C16 C17 C18 F6 2.9(9)
C16 C17 C18 C19 -177.7(6)
C16 C17 C22 F10 -2.7(9)
C16 C17 C22 C21 177.2(6)
C16 C23 C24 C25 -179.3(6)
C17 C16 C23 N3 179.7(5)
C17 C16 C23 C24 -0.5(9)
C17 C18 C19 F7 -178.9(6)
C17 C18 C19 C20 -0.1(11)
C18 C17 C22 F10 180.0(6)
C18 C17 C22 C21 -0.2(10)
C18 C19 C20 F8 178.6(6)
C18 C19 C20 C21 1.2(11)
C19 C20 C21 F9 179.0(6)
C19 C20 C21 C22 -1.7(11)
C20 C21 C22 F10 -179.0(6)
C20 C21 C22 C17 1.2(11)
C22 C17 C18 F6 -179.7(6)
C22 C17 C18 C19 -0.4(10)
C23 N3 C26 C25 -0.5(6)
C23 N3 C26 C27 176.0(6)
C23 C16 C17 C18 104.4(7)
C23 C16 C17 C22 -72.8(8)
C23 C24 C25 C26 -0.9(7)
C24 C25 C26 N3 0.9(7)
C24 C25 C26 C27 -175.7(6)
C25 C26 C27 C28 -9.4(9)
C25 C26 C27 C34 170.6(6)
C26 N3 C23 C16 179.9(5)
C26 N3 C23 C24 0.0(7)
C26 C27 C28 C29 -73.7(8)
C26 C27 C28 C33 105.3(7)
C26 C27 C34 N4 8.3(9)
C26 C27 C34 C35 -160.4(6)
C27 C28 C29 F11 -1.5(10)
C27 C28 C29 C30 179.5(7)
C27 C28 C33 F15 -0.8(10)
C27 C28 C33 C32 -178.9(6)
C27 C34 C35 C36 167.9(7)
C28 C27 C34 N4 -171.7(5)
C28 C27 C34 C35 19.6(10)
C28 C29 C30 F12 179.4(7)
C28 C29 C30 C31 -1.5(12)
C29 C28 C33 F15 178.3(6)
C29 C28 C33 C32 0.2(10)
C29 C30 C31 F13 179.5(7)
C29 C30 C31 C32 2.0(12)
C30 C31 C32 F14 180.0(7)
C30 C31 C32 C33 -1.4(12)
C31 C32 C33 F15 -177.8(7)
C31 C32 C33 C28 0.4(12)
C33 C28 C29 F11 179.5(6)
C33 C28 C29 C30 0.4(11)
C34 N4 C37 C1 175.6(5)
C34 N4 C37 C36 -1.4(7)
C34 C27 C28 C29 106.3(7)
C34 C27 C28 C33 -74.7(8)
C34 C35 C36 C37 1.1(7)
C35 C36 C37 N4 0.1(6)
C35 C36 C37 C1 -175.7(7)
C37 N4 C34 C27 -169.4(5)
C37 N4 C34 C35 2.0(7)
C37 C1 C2 C3 170.7(6)
C38 C39 C40 O1 -3.7(9)
C38 C39 C40 O2 175.6(5)
C41 O2 C40 O1 3.5(10)
C41 O2 C40 C39 -175.8(6)
